data_4322309
loop_
_publ_author_name
'Ra\'ul Chiozzone'
'Ricardo Gonz\'alez'
'Carlos Kremer'
'Giovanni De Munno'
'Joan Cano'
'Francesc Lloret'
'Miguel Julve'
'Juan Faus'

_publ_section_title
;
 Synthesis, Crystal Structure, and Magnetic Properties of
 Tetraphenylarsonium Tetrachloro(oxalato)rhenate(IV) and
 Bis(2,2'-bipyridine)tetrachloro(\m-oxalato)copper(II)rhenium(IV)
;
_journal_name_full 'Inorganic Chemistry'
_journal_page_first 4745
_journal_page_last 4752
_journal_paper_doi 10.1021/ic990376h
_journal_volume 38
_journal_year 1999
_chemical_compound_source 'chemical synthesis'
_chemical_formula_moiety '[ReCl4(m-ox)Cu(bipy)2]'
_chemical_formula_sum 'C22 H16 Cl4 Cu N4 O4 Re'
_chemical_formula_weight 791.9
_chemical_name_systematic ?
_space_group_IT_number 14
_symmetry_cell_setting monoclinic
_symmetry_space_group_name_Hall '-P 2yn'
_symmetry_space_group_name_H-M 'P 1 21/n 1'
_cell_angle_alpha 90.
_cell_angle_beta 93.97(2)
_cell_angle_gamma 90.
_cell_formula_units_Z 4
_cell_length_a 9.421(2)
_cell_length_b 16.909(4)
_cell_length_c 16.179(4)
_cell_measurement_radiation 'Mo K\a'
_cell_measurement_temperature 295
_cell_measurement_wavelength 0.710730
_cell_volume 2571.1(10)
_computing_cell_refinement 'Siemens P3/V'
_computing_data_collection 'Siemens P3/V,(VMS vers 4.21/V, 1990)'
_computing_data_reduction 'Siemens SHELXTL-PLUS,(VMS vers 4.21/V , 1990)'
_computing_molecular_graphics 'Siemens XP'
_computing_publication_material 'Siemens SHELXTL-PLUS and PARST'
_computing_structure_refinement 'Siemens SHELXTL-PLUS'
_computing_structure_solution 'Siemens SHELXTL-PLUS'
_diffrn_ambient_temperature 295
_diffrn_measurement_device 'Siemens R3m/V diffractometer'
_diffrn_measurement_method \w-2\q
_diffrn_radiation_monochromator 'highly-oriented graphite crystal'
_diffrn_radiation_source 'fine-focus xray_tube'
_diffrn_radiation_type 'Mo K\a'
_diffrn_radiation_wavelength 0.710730
_diffrn_reflns_av_R_equivalents 3.83
_diffrn_reflns_limit_h_max 12
_diffrn_reflns_limit_h_min -12
_diffrn_reflns_limit_k_max 21
_diffrn_reflns_limit_k_min 0
_diffrn_reflns_limit_l_max 20
_diffrn_reflns_limit_l_min 0
_diffrn_reflns_number 6019
_diffrn_reflns_theta_max 27.0
_diffrn_reflns_theta_min 1.5
_exptl_absorpt_coefficient_mu 59.84
_exptl_crystal_colour dark_green
_exptl_crystal_density_diffrn 2.046
_exptl_crystal_description polyhedral
_exptl_crystal_F_000 1520
_exptl_crystal_size_max 0.40
_exptl_crystal_size_mid 0.32
_exptl_crystal_size_min 0.36
_refine_diff_density_max 2.01
_refine_diff_density_min -1.54
_refine_ls_extinction_method none
_refine_ls_goodness_of_fit_obs 1.54
_refine_ls_hydrogen_treatment '"riding model" with fixed isotropic U'
_refine_ls_matrix_type full
_refine_ls_number_parameters 325
_refine_ls_number_reflns 4523
_refine_ls_number_restraints 0
_refine_ls_R_factor_all 5.31
_refine_ls_R_factor_obs 4.37
_refine_ls_shift/esd_max 0.001
_refine_ls_shift/esd_mean 0.000
_refine_ls_structure_factor_coef F
_refine_ls_weighting_details 'w = 1/(\s^2^(F)+ 0.0010*F^2^))'
_refine_ls_weighting_scheme calc
_refine_ls_wR_factor_all 6.13
_refine_ls_wR_factor_obs 6.52
_reflns_number_observed 4523
_reflns_number_total 5430
_reflns_observed_criterion >3\s(I)
_cod_data_source_file ic990376h_2.cif
_cod_data_source_block (2)
_cod_depositor_comments
;
The following automatic conversions were performed:

'_refine_ls_weighting_scheme' value '1/(\s^2^(F)+ 0.0010*F^2^))' was
changed to 'calc'. New tag '_refine_ls_weighting_details' was
created. The value of the new tag was set to 'w = 1/(\s^2^(F)+
0.0010*F^2^))'.

Automatic conversion script
Id: cif_fix_values 3143 2015-03-26 13:38:13Z robertas 
;
_cod_original_sg_symbol_H-M 'P 1 2/m 1'
_cod_original_formula_sum 'C22 H16 Cl4 Cu1 N4 O4 Re1'
_cod_database_code 4322309

loop_
_symmetry_equiv_pos_as_xyz
x,y,z
1/2-x,1/2+y,1/2-z
-x,-y,-z
1/2+x,1/2-y,1/2+z

loop_
_atom_site_aniso_label
_atom_site_aniso_U_11
_atom_site_aniso_U_22
_atom_site_aniso_U_33
_atom_site_aniso_U_23
_atom_site_aniso_U_13
_atom_site_aniso_U_12
_atom_site_aniso_type_symbol
Re1 0.0307(2) 0.0303(2) 0.0320(2) 0.0072(1) 0.0021(1) -0.0002(1) Re
Cl1 0.047(1) 0.071(1) 0.045(1) 0.006(1) -0.0118(9) -0.011(1) Cl
Cl2 0.058(1) 0.044(1) 0.064(1) 0.027(1) 0.014(1) 0.0042(9) Cl
Cl3 0.053(1) 0.052(1) 0.055(1) 0.004(1) 0.0211(9) 0.0110(9) Cl
Cl4 0.045(1) 0.055(1) 0.053(1) 0.0014(9) 0.0156(9) 0.0067(9) Cl
O1 0.039(2) 0.026(2) 0.034(3) 0.006(2) -0.001(2) -0.005(2) O
O2 0.044(3) 0.030(2) 0.044(3) 0.011(2) -0.008(2) -0.008(2) O
C1 0.036(3) 0.033(3) 0.029(3) 0.001(3) 0.006(3) -0.001(3) C
C2 0.031(3) 0.038(4) 0.032(4) -0.000(3) 0.007(3) -0.004(3) C
O3 0.060(3) 0.032(3) 0.045(3) 0.012(2) -0.004(3) -0.007(2) O
O4 0.040(3) 0.054(3) 0.041(3) 0.000(3) -0.008(2) -0.006(3) O
Cu1 0.0348(4) 0.0399(5) 0.0291(4) -0.0016(4) 0.0019(3) 0.0144(4) Cu
N1 0.032(3) 0.027(3) 0.040(3) -0.000(2) 0.007(2) 0.004(2) N
C3 0.050(4) 0.036(4) 0.036(4) -0.003(3) 0.004(3) 0.008(3) C
C4 0.064(5) 0.057(5) 0.040(4) -0.014(4) 0.017(4) 0.005(4) C
C5 0.071(6) 0.047(5) 0.060(6) -0.016(4) 0.025(5) 0.011(4) C
C6 0.052(5) 0.043(4) 0.059(5) -0.001(4) 0.010(4) 0.022(4) C
C7 0.037(4) 0.031(4) 0.040(4) 0.003(3) 0.012(3) -0.004(3) C
C8 0.037(4) 0.026(3) 0.051(5) -0.003(3) -0.000(3) 0.004(3) C
C9 0.041(4) 0.058(6) 0.076(7) -0.007(5) -0.010(4) 0.012(4) C
C10 0.054(5) 0.076(7) 0.073(7) -0.002(6) -0.023(5) 0.020(5) C
C11 0.062(5) 0.058(6) 0.056(6) -0.012(4) -0.025(4) 0.002(4) C
C12 0.050(4) 0.035(4) 0.055(5) -0.015(4) -0.012(4) 0.005(3) C
N2 0.033(3) 0.035(3) 0.035(3) -0.004(3) -0.001(2) 0.003(2) N
N3 0.037(3) 0.028(3) 0.033(3) -0.004(2) 0.005(2) 0.006(2) N
C13 0.051(4) 0.050(5) 0.035(4) -0.007(3) 0.000(3) 0.005(4) C
C14 0.069(6) 0.063(6) 0.034(4) 0.001(4) 0.010(4) -0.003(5) C
C15 0.069(6) 0.067(6) 0.056(6) -0.006(5) 0.029(5) 0.013(5) C
C16 0.049(5) 0.054(5) 0.061(6) -0.010(4) 0.018(4) 0.018(4) C
C17 0.039(4) 0.027(3) 0.046(4) 0.003(3) 0.008(3) 0.001(3) C
C18 0.033(3) 0.033(4) 0.042(4) 0.000(3) -0.002(3) -0.001(3) C
C19 0.050(4) 0.041(4) 0.061(5) 0.011(4) -0.002(4) 0.017(4) C
C20 0.065(6) 0.054(5) 0.056(5) 0.014(4) -0.002(4) 0.020(4) C
C21 0.069(6) 0.041(4) 0.043(5) 0.014(4) -0.006(4) 0.005(4) C
C22 0.048(4) 0.034(4) 0.037(4) 0.006(3) 0.010(3) 0.001(3) C
N4 0.038(3) 0.023(3) 0.032(3) -0.000(2) 0.004(2) -0.000(2) N

loop_
_atom_site_label
_atom_site_occupancy
_atom_site_fract_x
_atom_site_fract_y
_atom_site_fract_z
_atom_site_U_iso_or_equiv
_atom_site_thermal_displace_type
_atom_site_type_symbol
_atom_site_calc_flag
_atom_site_calc_attached_atom
_atom_site_disorder_group
Re1 1.00 0.40437(3) 0.65920(2) 0.18973(2) 0.0311(1) Uani Re ? ? ?
Cl1 1.00 0.2278(2) 0.6101(1) 0.0956(1) 0.0545(7) Uani Cl ? ? ?
Cl2 1.00 0.4271(2) 0.7805(1) 0.1239(2) 0.0556(7) Uani Cl ? ? ?
Cl3 1.00 0.2396(2) 0.7102(1) 0.2774(1) 0.0531(7) Uani Cl ? ? ?
Cl4 1.00 0.5859(2) 0.6017(1) 0.1161(1) 0.0510(7) Uani Cl ? ? ?
O1 1.00 0.4090(5) 0.5577(3) 0.2596(3) 0.033(1) Uani O ? ? ?
O2 1.00 0.5612(5) 0.6871(3) 0.2781(3) 0.039(2) Uani O ? ? ?
C1 1.00 0.5131(7) 0.5523(4) 0.3165(4) 0.033(2) Uani C ? ? ?
C2 1.00 0.6080(7) 0.6278(5) 0.3265(4) 0.034(2) Uani C ? ? ?
O3 1.00 0.5346(6) 0.4960(3) 0.3604(3) 0.045(2) Uani O ? ? ?
O4 1.00 0.7103(6) 0.6301(4) 0.3742(3) 0.045(2) Uani O ? ? ?
Cu1 1.00 0.31577(9) 0.40585(5) 0.30935(5) 0.0347(3) Uani Cu ? ? ?
N1 1.00 0.2187(6) 0.4760(3) 0.3869(4) 0.033(2) Uani N ? ? ?
C3 1.00 0.2677(8) 0.4974(5) 0.4640(5) 0.041(2) Uani C ? ? ?
C4 1.00 0.205(1) 0.5561(5) 0.5078(5) 0.054(3) Uani C ? ? ?
C5 1.00 0.091(1) 0.5959(5) 0.4708(6) 0.059(3) Uani C ? ? ?
C6 1.00 0.0390(9) 0.5740(5) 0.3918(6) 0.052(3) Uani C ? ? ?
C7 1.00 0.1042(7) 0.5127(4) 0.3518(5) 0.036(2) Uani C ? ? ?
C8 1.00 0.0583(8) 0.4869(4) 0.2671(5) 0.038(2) Uani C ? ? ?
C9 1.00 -0.0606(9) 0.5135(6) 0.2218(7) 0.059(3) Uani C ? ? ?
C10 1.00 -0.096(1) 0.4821(7) 0.1430(7) 0.068(3) Uani C ? ? ?
C11 1.00 -0.011(1) 0.4258(6) 0.1119(6) 0.059(3) Uani C ? ? ?
C12 1.00 0.1091(9) 0.4022(5) 0.1599(5) 0.047(3) Uani C ? ? ?
N2 1.00 0.1447(6) 0.4326(3) 0.2344(4) 0.034(2) Uani N ? ? ?
N3 1.00 0.4503(6) 0.3760(3) 0.2254(4) 0.033(2) Uani N ? ? ?
C13 1.00 0.4513(9) 0.4031(5) 0.1478(5) 0.046(3) Uani C ? ? ?
C14 1.00 0.548(1) 0.3759(6) 0.0937(5) 0.055(3) Uani C ? ? ?
C15 1.00 0.646(1) 0.3228(6) 0.1199(6) 0.064(4) Uani C ? ? ?
C16 1.00 0.6529(9) 0.2971(5) 0.2024(6) 0.055(3) Uani C ? ? ?
C17 1.00 0.5532(8) 0.3248(4) 0.2533(5) 0.037(2) Uani C ? ? ?
C18 1.00 0.5479(7) 0.3024(4) 0.3410(5) 0.036(2) Uani C ? ? ?
C19 1.00 0.6499(9) 0.2560(5) 0.3822(6) 0.051(3) Uani C ? ? ?
C20 1.00 0.641(1) 0.2396(6) 0.4657(6) 0.059(4) Uani C ? ? ?
C21 1.00 0.526(1) 0.2687(5) 0.5049(6) 0.052(3) Uani C ? ? ?
C22 1.00 0.4250(8) 0.3146(4) 0.4605(5) 0.040(2) Uani C ? ? ?
N4 1.00 0.4374(6) 0.3317(3) 0.3803(4) 0.031(2) Uani N ? ? ?
H1W 1.00 0.289(4) 0.454(3) 0.729(5) 0.06 Uiso H ? O9 ?
H14 1.00 0.545(1) 0.3952(6) 0.0378(5) 0.06 Uiso H ? C14 ?
H3 1.00 0.3496(8) 0.4708(5) 0.4893(5) 0.06 Uiso H ? C3 ?
H15 1.00 0.711(1) 0.3022(6) 0.0822(6) 0.06 Uiso H ? C15 ?
H11 1.00 -0.035(1) 0.4030(6) 0.0583(6) 0.06 Uiso H ? C11 ?
H16 1.00 0.7258(9) 0.2611(5) 0.2229(6) 0.06 Uiso H ? C16 ?
H5 1.00 0.047(1) 0.6385(5) 0.4991(6) 0.06 Uiso H ? C5 ?
H12 1.00 0.1691(9) 0.3623(5) 0.1385(5) 0.06 Uiso H ? C12 ?
H4 1.00 0.240(1) 0.5689(5) 0.5633(5) 0.06 Uiso H ? C4 ?
H19 1.00 0.7270(9) 0.2349(5) 0.3532(6) 0.06 Uiso H ? C19 ?
H9 1.00 -0.1195(9) 0.5534(6) 0.2441(7) 0.06 Uiso H ? C9 ?
H20 1.00 0.713(1) 0.2087(6) 0.4957(6) 0.06 Uiso H ? C20 ?
H3 1.00 -0.0412(9) 0.6010(5) 0.3649(6) 0.06 Uiso H ? C6 ?
H21 1.00 0.516(1) 0.2573(5) 0.5624(6) 0.06 Uiso H ? C21 ?
H13 1.00 0.3830(9) 0.4424(5) 0.1290(5) 0.06 Uiso H ? C13 ?
H22 1.00 0.3449(8) 0.3344(4) 0.4877(5) 0.06 Uiso H ? C22 ?
H10 1.00 -0.179(1) 0.5004(7) 0.1110(7) 0.06 Uiso H ? C10 ?

loop_
_atom_type_symbol
_atom_type_description
_atom_type_oxidation_number
_atom_type_number_in_cell
_atom_type_scat_dispersion_real
_atom_type_scat_dispersion_imag
_atom_type_scat_source
C Carbon 0 88 0.0020 0.0020 Internat_Tables_Vol_IV_Table_2.3.1
H Hydrogen 0 64 0.0000 0.0000 Internat_Tables_Vol_IV_Table_2.3.1
N Nitrogen 0 16 0.0040 0.0030 Internat_Tables_Vol_IV_Table_2.3.1
O Oxygen 0 16 0.0080 0.0060 Internat_Tables_Vol_IV_Table_2.3.1
Cl Chlorine 0 16 0.1320 0.1590 Internat_Tables_Vol_IV_Table_2.3.1
Cu Copper 0 4 0.2630 1.2660 Internat_Tables_Vol_IV_Table_2.3.1
Re Rhenium 0 4 -1.5980 7.2320 Internat_Tables_Vol_IV_Table_2.3.1

loop_
_diffrn_attenuator_code
_diffrn_attenuator_scale
? ?

loop_
_geom_angle_atom_site_label_1
_geom_angle_atom_site_label_2
_geom_angle_atom_site_label_3
_geom_angle
_geom_angle_site_symmetry_1
_geom_angle_site_symmetry_2
_geom_angle_site_symmetry_3
_geom_angle_publ_flag
O1 Cr1 O2 83.2(1) . . . .
O1 Re1 O2 79.7(2) . . . .
Cl4 Re1 O2 86.2(2) . . . .
Cl4 Re1 O1 86.8(1) . . . .
Cl3 Re1 O2 88.2(2) . . . .
Cl3 Re1 O1 87.9(1) . . . .
Cl3 Re1 Cl4 172.96(8) . . . .
Cl2 Re1 O2 91.9(2) . . . .
Cl2 Re1 O1 171.5(1) . . . .
Cl2 Re1 Cl4 92.24(8) . . . .
Cl2 Re1 Cl3 92.23(8) . . . .
Cl1 Re1 O2 172.3(2) . . . .
Cl1 Re1 O1 92.8(1) . . . .
Cl1 Re1 Cl4 91.90(7) . . . .
Cl1 Re1 Cl3 93.08(8) . . . .
Cl1 Re1 Cl2 95.67(8) . . . .
Re1 O1 C1 115.7(4) . . . .
Re1 O2 C2 115.7(4) . . . .
O1 C1 O3 124.3(6) . . . .
O1 C1 C2 114.5(6) . . . .
C2 C1 O3 121.1(6) . . . .
O2 C2 C1 113.1(6) . . . .
C1 C2 O4 121.7(6) . . . .
O2 C2 O4 125.2(7) . . . .
N3 Cu1 N4 82.3(2) . . . .
N2 Cu1 N4 153.2(2) . . . .
N2 Cu1 N3 99.7(2) . . . .
N1 Cu1 N4 106.3(2) . . . .
N1 Cu1 N3 157.5(2) . . . .
N1 Cu1 N2 82.1(2) . . . .
Cu1 N1 C7 113.6(4) . . . .
Cu1 N1 C3 126.8(5) . . . .
C3 N1 C7 118.9(6) . . . .
N1 C3 C4 122.5(7) . . . .
C3 C4 C5 118.7(8) . . . .
C4 C5 C6 119.1(9) . . . .
C5 C6 C7 119.4(8) . . . .
N1 C7 C6 121.3(7) . . . .
C6 C7 C8 122.9(7) . . . .
N1 C7 C8 115.8(6) . . . .
C7 C8 N2 114.6(6) . . . .
C7 C8 C9 125.1(7) . . . .
C9 C8 N2 120.3(7) . . . .
C8 C9 C10 119.6(9) . . . .
C9 C10 C11 120(1) . . . .
C10 C11 C12 118.1(9) . . . .
C11 C12 N2 122.7(8) . . . .
C8 N2 C12 119.5(6) . . . .
Cu1 N2 C12 127.1(5) . . . .
Cu1 N2 C8 113.3(5) . . . .
Cu1 N3 C17 114.3(5) . . . .
Cu1 N3 C13 127.0(5) . . . .
C13 N3 C17 118.7(6) . . . .
N3 C13 C14 121.9(7) . . . .
C13 C14 C15 119.5(9) . . . .
C14 C15 C16 119.9(9) . . . .
C15 C16 C17 118.4(8) . . . .
N3 C17 C16 121.5(7) . . . .
C16 C17 C18 124.1(7) . . . .
N3 C17 C18 114.5(6) . . . .
C17 C18 N4 116.0(6) . . . .
C17 C18 C19 122.9(7) . . . .
C19 C18 N4 121.1(7) . . . .
C18 C19 C20 119.8(8) . . . .
C19 C20 C21 118.6(9) . . . .
C2 C21 C22 119.5(8) . . . .
C21 C22 N4 121.2(7) . . . .
C18 N4 C22 119.8(6) . . . .
Cu1 N4 C22 127.2(5) . . . .
Cu1 N4 C18 112.9(4) . . . .

loop_
_geom_bond_atom_site_label_1
_geom_bond_atom_site_label_2
_geom_bond_distance
_geom_bond_site_symmetry_1
_geom_bond_site_symmetry_2
_geom_bond_publ_flag
Re1 Cl1 2.328(2) . . .
Re1 Cl2 2.328(2) . . .
Re1 Cl3 2.339(2) . . .
Re1 Cl4 2.360(2) . . .
Re1 O1 2.054(5) . . .
Re1 O2 2.039(5) . . .
O1 C1 1.302(8) . . .
O2 C2 1.328(9) . . .
C1 C2 1.56(1) . . .
C1 O3 1.195(9) . . .
C2 O4 1.194(8) . . .
Cu1 N1 1.995(6) . . .
Cu1 N2 2.001(6) . . .
Cu1 N3 1.985(6) . . .
Cu1 N4 2.005(6) . . .
N1 C3 1.35(1) . . .
N1 C7 1.336(9) . . .
C3 C4 1.38(1) . . .
C4 C5 1.37(1) . . .
C5 C6 1.39(1) . . .
C6 C7 1.39(1) . . .
C7 C8 1.48(1) . . .
C8 C9 1.37(1) . . .
C8 N2 1.358(9) . . .
C9 C10 1.40(2) . . .
C10 C11 1.36(1) . . .
C11 C12 1.39(1) . . .
C12 N2 1.33(1) . . .
N3 C13 1.34(1) . . .
N3 C17 1.353(9) . . .
C13 C14 1.39(1) . . .
C14 C15 1.33(1) . . .
C16 C17 1.37(1) . . .
C17 C18 1.47(1) . . .
C18 C19 1.38(1) . . .
C18 N4 1.351(9) . . .
C19 C20 1.39(1) . . .
C20 C21 1.38(1) . . .
C21 C22 1.39(1) . . .
C22 N4 1.34(1) . . .
